data_2020789
loop_
_publ_author_name
'Su, Yan-Xiao'
'Zhang, Chao-Zhi'
'Song, Ming-Xia'

_publ_section_title
;
 Optical properties of
 (<i>Z</i>)-2-(2-phenylhydrazinylidene)acenaphthen-1(2<i>H</i>)-one: a
 potential electron donor in organic solar cells
;
_journal_coeditor_code WQ3126
_journal_issue 6
_journal_name_full 'Acta Crystallographica Section C'
_journal_page_first 458
_journal_page_last 463
_journal_paper_doi 10.1107/S205322961700691X
_journal_volume 73
_journal_year 2017
_chemical_formula_iupac 'C18 H12 N2 O'
_chemical_formula_moiety 'C18 H12 N2 O'
_chemical_formula_sum 'C18 H12 N2 O'
_chemical_formula_weight 272.30
_chemical_name_systematic
;
(<i>Z</i>)-2-(2-Phenylhydrazinylidene)acenaphthen-1(2<i>H</i>)-one
;
_space_group_IT_number 14
_symmetry_cell_setting monoclinic
_symmetry_space_group_name_Hall '-P 2ybc'
_symmetry_space_group_name_H-M 'P 1 21/c 1'
_atom_sites_solution_hydrogens geom
_atom_sites_solution_primary direct
_atom_sites_solution_secondary difmap
_audit_creation_method SHELXL-97
_cell_angle_alpha 90.00
_cell_angle_beta 95.1430(10)
_cell_angle_gamma 90.00
_cell_formula_units_Z 4
_cell_length_a 13.3040(11)
_cell_length_b 5.1796(4)
_cell_length_c 19.6396(18)
_cell_measurement_reflns_used 4257
_cell_measurement_temperature 298(2)
_cell_measurement_theta_max 25.02
_cell_measurement_theta_min 2.70
_cell_volume 1347.9(2)
_computing_cell_refinement
;
SMART (Bruker, 2008)
;
_computing_data_collection
;
SMART (Bruker, 2008)
;
_computing_data_reduction
;
SHELXTL (Bruker, 2008)
;
_computing_molecular_graphics
;
SHELXTL (Bruker, 2008)
;
_computing_publication_material
;
SHELXTL (Bruker, 2008)
;
_computing_structure_refinement
;
SHELXL97 (Sheldrick, 2008)
;
_computing_structure_solution
;
SHELXS97 (Sheldrick, 2008)
;
_diffrn_ambient_temperature 298(2)
_diffrn_measured_fraction_theta_full 0.997
_diffrn_measured_fraction_theta_max 0.997
_diffrn_measurement_device_type 'Bruker SMART CCD area detector'
_diffrn_measurement_method 'phi and omega scans'
_diffrn_radiation_monochromator graphite
_diffrn_radiation_source 'fine-focus sealed tube'
_diffrn_radiation_type MoK\a
_diffrn_radiation_wavelength 0.71073
_diffrn_reflns_av_R_equivalents 0.0926
_diffrn_reflns_av_sigmaI/netI 0.1077
_diffrn_reflns_limit_h_max 15
_diffrn_reflns_limit_h_min -15
_diffrn_reflns_limit_k_max 6
_diffrn_reflns_limit_k_min -6
_diffrn_reflns_limit_l_max 18
_diffrn_reflns_limit_l_min -23
_diffrn_reflns_number 6372
_diffrn_reflns_theta_full 25.02
_diffrn_reflns_theta_max 25.02
_diffrn_reflns_theta_min 2.70
_exptl_absorpt_coefficient_mu 0.085
_exptl_absorpt_correction_T_max 0.9966
_exptl_absorpt_correction_T_min 0.9668
_exptl_absorpt_correction_type multi-scan
_exptl_crystal_colour colourless
_exptl_crystal_density_diffrn 1.342
_exptl_crystal_density_method 'not measured'
_exptl_crystal_description block
_exptl_crystal_F_000 568
_exptl_crystal_size_max 0.40
_exptl_crystal_size_mid 0.11
_exptl_crystal_size_min 0.04
_refine_diff_density_max 0.184
_refine_diff_density_min -0.190
_refine_ls_extinction_method none
_refine_ls_goodness_of_fit_ref 1.071
_refine_ls_hydrogen_treatment constr
_refine_ls_matrix_type full
_refine_ls_number_parameters 190
_refine_ls_number_reflns 2362
_refine_ls_number_restraints 0
_refine_ls_restrained_S_all 1.071
_refine_ls_R_factor_all 0.1373
_refine_ls_R_factor_gt 0.0571
_refine_ls_shift/su_max 0.000
_refine_ls_shift/su_mean 0.000
_refine_ls_structure_factor_coef Fsqd
_refine_ls_weighting_details 'calc w=1/[\s^2^(Fo^2^)+(0.0050P)^2^+0.0000P] where P=(Fo^2^+2Fc^2^)/3'
_refine_ls_weighting_scheme calc
_refine_ls_wR_factor_gt 0.0820
_refine_ls_wR_factor_ref 0.0937
_reflns_number_gt 1096
_reflns_number_total 2362
_reflns_threshold_expression >2sigma(I)
_cod_data_source_file wq3126sup1.cif
_cod_data_source_block I
_cod_original_sg_symbol_H-M 'P 21/c'
_cod_database_code 2020789

loop_
_symmetry_equiv_pos_as_xyz
'x, y, z'
'-x, y+1/2, -z+1/2'
'-x, -y, -z'
'x, -y-1/2, z-1/2'

loop_
_atom_site_type_symbol
_atom_site_label
_atom_site_fract_x
_atom_site_fract_y
_atom_site_fract_z
_atom_site_U_iso_or_equiv
_atom_site_adp_type
_atom_site_calc_flag
_atom_site_refinement_flags
_atom_site_occupancy
_atom_site_symmetry_multiplicity
O O1 0.04782(15) 0.5173(5) 0.21991(10) 0.0639(7) Uani d . 1 1
N N2 0.20574(17) 0.2739(5) 0.30038(12) 0.0526(7) Uani d . 1 1
H H2 0.1424 0.2716 0.2871 0.063 Uiso calc R 1 1
C C8 0.2181(2) 0.9388(6) 0.14751(14) 0.0455(8) Uani d . 1 1
N N1 0.26762(18) 0.4416(5) 0.27247(12) 0.0540(7) Uani d . 1 1
C C2 0.1194(2) 0.6419(6) 0.20091(15) 0.0503(9) Uani d . 1 1
C C13 0.2456(2) 0.1019(6) 0.35165(14) 0.0455(8) Uani d . 1 1
C C9 0.2879(2) 0.7970(6) 0.19210(14) 0.0485(8) Uani d . 1 1
C C14 0.3463(2) 0.1130(6) 0.37631(15) 0.0606(10) Uani d . 1 1
H H14 0.3891 0.2337 0.3590 0.073 Uiso calc R 1 1
C C3 0.1181(2) 0.8561(6) 0.15021(14) 0.0488(9) Uani d . 1 1
C C18 0.1824(2) -0.0788(6) 0.37729(15) 0.0529(9) Uani d . 1 1
H H18 0.1147 -0.0872 0.3608 0.063 Uiso calc R 1 1
C C5 0.0677(2) 1.1781(7) 0.06632(15) 0.0635(10) Uani d . 1 1
H H5 0.0171 1.2588 0.0383 0.076 Uiso calc R 1 1
C C16 0.3208(3) -0.2389(7) 0.45350(15) 0.0618(10) Uani d . 1 1
H H16 0.3457 -0.3522 0.4877 0.074 Uiso calc R 1 1
C C10 0.3883(2) 0.8584(7) 0.19453(15) 0.0623(10) Uani d . 1 1
H H10 0.4355 0.7681 0.2231 0.075 Uiso calc R 1 1
C C4 0.0415(2) 0.9760(7) 0.10998(15) 0.0591(10) Uani d . 1 1
H H4 -0.0254 0.9257 0.1115 0.071 Uiso calc R 1 1
C C11 0.4192(2) 1.0632(7) 0.15244(17) 0.0663(10) Uani d . 1 1
H H11 0.4873 1.1060 0.1542 0.080 Uiso calc R 1 1
C C7 0.2463(2) 1.1369(7) 0.10502(15) 0.0515(9) Uani d . 1 1
C C12 0.3507(3) 1.2001(7) 0.10908(16) 0.0643(10) Uani d . 1 1
H H12 0.3730 1.3336 0.0826 0.077 Uiso calc R 1 1
C C6 0.1653(3) 1.2577(6) 0.06415(15) 0.0595(9) Uani d . 1 1
H H6 0.1793 1.3934 0.0355 0.071 Uiso calc R 1 1
C C1 0.2280(2) 0.6048(6) 0.22689(15) 0.0496(9) Uani d . 1 1
C C17 0.2212(2) -0.2482(7) 0.42811(15) 0.0622(10) Uani d . 1 1
H H17 0.1788 -0.3703 0.4452 0.075 Uiso calc R 1 1
C C15 0.3830(2) -0.0584(8) 0.42729(16) 0.0682(11) Uani d . 1 1
H H15 0.4506 -0.0508 0.4439 0.082 Uiso calc R 1 1

loop_
_atom_site_aniso_label
_atom_site_aniso_U_11
_atom_site_aniso_U_22
_atom_site_aniso_U_33
_atom_site_aniso_U_12
_atom_site_aniso_U_13
_atom_site_aniso_U_23
O1 0.0685(15) 0.0556(17) 0.0678(16) -0.0074(13) 0.0068(11) 0.0015(13)
N2 0.0575(17) 0.045(2) 0.0544(18) -0.0012(14) 0.0021(13) 0.0000(15)
C8 0.058(2) 0.035(2) 0.043(2) 0.0021(17) 0.0049(16) -0.0076(17)
N1 0.0725(19) 0.043(2) 0.0473(17) -0.0045(16) 0.0079(14) -0.0012(15)
C2 0.060(2) 0.044(3) 0.047(2) -0.0017(18) 0.0081(17) -0.0057(18)
C13 0.053(2) 0.040(2) 0.043(2) 0.0023(17) 0.0017(16) 0.0004(16)
C9 0.057(2) 0.041(2) 0.048(2) 0.0016(18) 0.0023(17) -0.0067(17)
C14 0.058(2) 0.060(3) 0.063(2) -0.0059(18) -0.0015(17) 0.004(2)
C3 0.058(2) 0.045(2) 0.043(2) 0.0007(18) 0.0028(16) -0.0024(17)
C18 0.054(2) 0.050(3) 0.054(2) -0.0028(18) 0.0017(16) -0.0041(19)
C5 0.069(2) 0.057(3) 0.064(3) 0.009(2) 0.0011(19) 0.008(2)
C16 0.071(2) 0.057(3) 0.056(2) 0.017(2) 0.003(2) 0.011(2)
C10 0.063(2) 0.058(3) 0.065(3) -0.0009(19) 0.0016(17) 0.003(2)
C4 0.061(2) 0.051(3) 0.065(2) -0.0004(18) 0.0014(18) -0.002(2)
C11 0.062(2) 0.063(3) 0.074(3) -0.007(2) 0.0085(19) 0.000(2)
C7 0.064(2) 0.042(2) 0.049(2) -0.0002(18) 0.0064(17) -0.0010(18)
C12 0.083(3) 0.047(3) 0.065(3) -0.007(2) 0.0185(19) -0.0002(19)
C6 0.083(2) 0.040(2) 0.056(2) 0.004(2) 0.0101(18) 0.0044(18)
C1 0.065(2) 0.037(2) 0.046(2) 0.0011(17) 0.0039(17) -0.0002(18)
C17 0.074(3) 0.049(3) 0.064(2) -0.005(2) 0.0056(19) 0.009(2)
C15 0.054(2) 0.082(3) 0.067(3) 0.010(2) -0.0037(18) 0.002(2)

loop_
_atom_type_symbol
_atom_type_description
_atom_type_scat_dispersion_real
_atom_type_scat_dispersion_imag
_atom_type_scat_source
C C 0.0033 0.0016 'International Tables Vol C Tables 4.2.6.8 and 6.1.1.4'
H H 0.0000 0.0000 'International Tables Vol C Tables 4.2.6.8 and 6.1.1.4'
O O 0.0106 0.0060 'International Tables Vol C Tables 4.2.6.8 and 6.1.1.4'
N N 0.0061 0.0033 'International Tables Vol C Tables 4.2.6.8 and 6.1.1.4'

loop_
_geom_angle_atom_site_label_1
_geom_angle_atom_site_label_2
_geom_angle_atom_site_label_3
_geom_angle
N1 N2 C13 119.5(2)
C7 C8 C3 123.6(3)
C7 C8 C9 123.5(3)
C3 C8 C9 112.8(3)
C1 N1 N2 118.1(3)
O1 C2 C3 128.8(3)
O1 C2 C1 125.1(3)
C3 C2 C1 106.0(3)
C18 C13 C14 120.1(3)
C18 C13 N2 119.0(3)
C14 C13 N2 120.9(3)
C10 C9 C8 118.9(3)
C10 C9 C1 134.7(3)
C8 C9 C1 106.4(3)
C13 C14 C15 119.4(3)
C4 C3 C8 119.6(3)
C4 C3 C2 133.0(3)
C8 C3 C2 107.3(3)
C13 C18 C17 119.2(3)
C6 C5 C4 121.9(3)
C17 C16 C15 118.7(3)
C9 C10 C11 118.9(3)
C3 C4 C5 118.1(3)
C12 C11 C10 121.8(3)
C8 C7 C12 116.7(3)
C8 C7 C6 115.4(3)
C12 C7 C6 127.9(3)
C11 C12 C7 120.2(3)
C5 C6 C7 121.4(3)
N1 C1 C9 123.3(3)
N1 C1 C2 129.3(3)
C9 C1 C2 107.4(3)
C16 C17 C18 121.5(3)
C16 C15 C14 121.1(3)

loop_
_geom_bond_atom_site_label_1
_geom_bond_atom_site_label_2
_geom_bond_distance
O1 C2 1.236(3)
N2 N1 1.347(3)
N2 C13 1.412(3)
C8 C7 1.395(4)
C8 C3 1.404(3)
C8 C9 1.422(4)
N1 C1 1.308(3)
C2 C3 1.490(4)
C2 C1 1.500(4)
C13 C18 1.384(4)
C13 C14 1.384(3)
C9 C10 1.369(3)
C9 C1 1.481(4)
C14 C15 1.393(4)
C3 C4 1.380(4)
C18 C17 1.393(4)
C5 C6 1.366(4)
C5 C4 1.416(4)
C16 C17 1.374(3)
C16 C15 1.379(4)
C10 C11 1.428(4)
C11 C12 1.386(4)
C7 C12 1.422(4)
C7 C6 1.429(4)

loop_
_geom_hbond_atom_site_label_D
_geom_hbond_atom_site_label_H
_geom_hbond_atom_site_label_A
_geom_hbond_site_symmetry_A
_geom_hbond_distance_DH
_geom_hbond_distance_HA
_geom_hbond_distance_DA
_geom_hbond_angle_DHA
C18 H18 O1 2_545 0.93 2.62 3.496(3) 157.2
N2 H2 O1 . 0.86 2.16 2.812(3) 132.9

loop_
_geom_torsion_atom_site_label_1
_geom_torsion_atom_site_label_2
_geom_torsion_atom_site_label_3
_geom_torsion_atom_site_label_4
_geom_torsion
C13 N2 N1 C1 -177.6(3)
N1 N2 C13 C18 -176.5(3)
N1 N2 C13 C14 3.6(4)
C7 C8 C9 C10 0.8(5)
C3 C8 C9 C10 -179.9(3)
C7 C8 C9 C1 -179.2(3)
C3 C8 C9 C1 0.0(3)
C18 C13 C14 C15 -0.3(5)
N2 C13 C14 C15 179.5(3)
C7 C8 C3 C4 -1.0(5)
C9 C8 C3 C4 179.7(3)
C7 C8 C3 C2 179.6(3)
C9 C8 C3 C2 0.3(3)
O1 C2 C3 C4 -0.7(6)
C1 C2 C3 C4 -179.8(3)
O1 C2 C3 C8 178.6(3)
C1 C2 C3 C8 -0.6(3)
C14 C13 C18 C17 0.1(5)
N2 C13 C18 C17 -179.7(3)
C8 C9 C10 C11 0.3(5)
C1 C9 C10 C11 -179.7(3)
C8 C3 C4 C5 0.9(5)
C2 C3 C4 C5 -179.9(3)
C6 C5 C4 C3 -1.1(5)
C9 C10 C11 C12 -0.4(5)
C3 C8 C7 C12 179.1(3)
C9 C8 C7 C12 -1.7(4)
C3 C8 C7 C6 1.1(4)
C9 C8 C7 C6 -179.7(3)
C10 C11 C12 C7 -0.6(5)
C8 C7 C12 C11 1.5(5)
C6 C7 C12 C11 179.2(3)
C4 C5 C6 C7 1.3(5)
C8 C7 C6 C5 -1.3(5)
C12 C7 C6 C5 -179.0(3)
N2 N1 C1 C9 -179.5(3)
N2 N1 C1 C2 2.0(5)
C10 C9 C1 N1 0.7(6)
C8 C9 C1 N1 -179.2(3)
C10 C9 C1 C2 179.6(3)
C8 C9 C1 C2 -0.4(3)
O1 C2 C1 N1 0.2(5)
C3 C2 C1 N1 179.3(3)
O1 C2 C1 C9 -178.6(3)
C3 C2 C1 C9 0.6(3)
C15 C16 C17 C18 -0.5(5)
C13 C18 C17 C16 0.3(5)
C17 C16 C15 C14 0.3(5)
C13 C14 C15 C16 0.1(5)

_cod_database_fobs_code 2020789
